data_7030931
loop_
_publ_author_name
'Hutchinson, Daniel J.'
'Hanton, Lyall R.'
'Moratti, Stephen C.'

_publ_section_title
;
 Tetratopic pyrimidine-hydrazone ligands modified with terminal
 hydroxymethyl and acryloyl arms and their Pb(ii), Zn(ii), Cu(ii) and
 Ag(i) complexes.
;
_journal_issue 22
_journal_name_full 'Dalton transactions (Cambridge, England : 2003)'
_journal_page_first 8205
_journal_page_last 8218
_journal_paper_doi 10.1039/c3dt53559b
_journal_volume 43
_journal_year 2014
_chemical_formula_moiety 'C41 H49 Cl7 N17 O34 Pb4, 3(C H3 N O2), (Cl O4)'
_chemical_formula_sum 'C44 H58 Cl8 N20 O44 Pb4'
_chemical_formula_weight 2683.46
_chemical_name_systematic
;
 ?
;
_space_group_IT_number 2
_symmetry_cell_setting triclinic
_symmetry_space_group_name_Hall '-P 1'
_symmetry_space_group_name_H-M 'P -1'
_atom_sites_solution_hydrogens geom
_atom_sites_solution_primary direct
_atom_sites_solution_secondary difmap
_audit_creation_method SHELXL-97
_cell_angle_alpha 102.491(4)
_cell_angle_beta 93.675(4)
_cell_angle_gamma 104.479(4)
_cell_formula_units_Z 2
_cell_length_a 9.2296(10)
_cell_length_b 17.3147(18)
_cell_length_c 25.755(3)
_cell_measurement_reflns_used 7074
_cell_measurement_temperature 90(2)
_cell_measurement_theta_max 21.21
_cell_measurement_theta_min 2.45
_cell_volume 3860.3(7)
_computing_cell_refinement 'Bruker SMART'
_computing_data_collection 'Bruker SMART'
_computing_data_reduction 'Bruker SAINT'
_computing_molecular_graphics 'Bruker SHELXTL'
_computing_publication_material 'Bruker SHELXTL'
_computing_structure_refinement 'SHELXL-97 (Sheldrick, 1997)'
_computing_structure_solution 'SIR97 (Altomare et al., 1999)'
_diffrn_ambient_temperature 90(2)
_diffrn_measured_fraction_theta_full 0.974
_diffrn_measured_fraction_theta_max 0.974
_diffrn_measurement_device_type 'Bruker APEXII CCD area detector'
_diffrn_measurement_method 'phi and omega scans'
_diffrn_radiation_monochromator graphite
_diffrn_radiation_source 'fine-focus sealed tube'
_diffrn_radiation_type MoK\a
_diffrn_radiation_wavelength 0.71069
_diffrn_reflns_av_R_equivalents 0.0620
_diffrn_reflns_av_sigmaI/netI 0.0529
_diffrn_reflns_limit_h_max 9
_diffrn_reflns_limit_h_min -9
_diffrn_reflns_limit_k_max 17
_diffrn_reflns_limit_k_min -17
_diffrn_reflns_limit_l_max 26
_diffrn_reflns_limit_l_min -26
_diffrn_reflns_number 39972
_diffrn_reflns_theta_full 21.24
_diffrn_reflns_theta_max 21.24
_diffrn_reflns_theta_min 1.25
_diffrn_standards_number 0
_exptl_absorpt_coefficient_mu 9.087
_exptl_absorpt_correction_T_max 0.761
_exptl_absorpt_correction_T_min 0.350
_exptl_absorpt_correction_type multi-scan
_exptl_absorpt_process_details 'SADABS (Bruker, 2004)'
_exptl_crystal_colour 'light yellow'
_exptl_crystal_density_diffrn 2.309
_exptl_crystal_density_method 'not measured'
_exptl_crystal_description rod
_exptl_crystal_F_000 2556
_exptl_crystal_size_max 0.22
_exptl_crystal_size_mid 0.10
_exptl_crystal_size_min 0.03
_refine_diff_density_max 2.569
_refine_diff_density_min -1.143
_refine_diff_density_rms 0.214
_refine_ls_extinction_method none
_refine_ls_goodness_of_fit_ref 1.027
_refine_ls_hydrogen_treatment mixed
_refine_ls_matrix_type full
_refine_ls_number_parameters 1106
_refine_ls_number_reflns 8364
_refine_ls_number_restraints 137
_refine_ls_restrained_S_all 1.024
_refine_ls_R_factor_all 0.0710
_refine_ls_R_factor_gt 0.0565
_refine_ls_shift/su_max 0.001
_refine_ls_shift/su_mean 0.000
_refine_ls_structure_factor_coef Fsqd
_refine_ls_weighting_details 'calc w=1/[\s^2^(Fo^2^)+(0.0512P)^2^+132.8490P] where P=(Fo^2^+2Fc^2^)/3'
_refine_ls_weighting_scheme calc
_refine_ls_wR_factor_gt 0.1297
_refine_ls_wR_factor_ref 0.1390
_reflns_number_gt 7006
_reflns_number_total 8364
_reflns_threshold_expression >2sigma(I)
_cod_data_source_file c3dt53559b2.cif
_cod_data_source_block 1(djh558)
_cod_depositor_comments
;
The following automatic conversions were performed:

'_symmetry_cell_setting' value 'Triclinic' changed to 'triclinic'
according to
/usr/data/users/saulius/crontab/automatic-downloads/rss-feeds/RSC/lib/dictionaries/cif_core.dic
dictionary named 'cif_core.dic' version 2.4.2 from 2011-04-26.

Automatic conversion script
Id: cif_fix_values 2281 2013-09-26 08:29:07Z andrius 
;
_cod_original_sg_symbol_H-M 'P-1   '
_cod_database_code 7030931

loop_
_symmetry_equiv_pos_as_xyz
'x, y, z'
'-x, -y, -z'

loop_
_atom_site_label
_atom_site_type_symbol
_atom_site_fract_x
_atom_site_fract_y
_atom_site_fract_z
_atom_site_U_iso_or_equiv
_atom_site_adp_type
_atom_site_occupancy
_atom_site_symmetry_multiplicity
_atom_site_calc_flag
_atom_site_refinement_flags
C1 C 0.666(3) 0.0596(14) 0.5890(10) 0.065(6) Uani 1 1 d U
H1A H 0.7430 0.0511 0.6130 0.078 Uiso 1 1 calc R
H1B H 0.7122 0.0744 0.5584 0.078 Uiso 1 1 calc R
C2 C 0.543(3) -0.0158(15) 0.5711(8) 0.059(7) Uani 1 1 d .
C3 C 0.551(2) -0.0799(14) 0.5267(8) 0.054(6) Uani 1 1 d U
H3 H 0.6365 -0.0733 0.5089 0.065 Uiso 1 1 calc R
C4 C 0.439(2) -0.1493(13) 0.5104(8) 0.051(5) Uani 1 1 d U
H4 H 0.4450 -0.1901 0.4812 0.061 Uiso 1 1 calc R
C5 C 0.312(3) -0.1597(16) 0.5382(8) 0.062(7) Uani 1 1 d .
H5 H 0.2315 -0.2068 0.5275 0.074 Uiso 1 1 calc R
C6 C 0.310(3) -0.0984(14) 0.5816(7) 0.053(6) Uani 1 1 d .
C7 C 0.184(2) -0.1095(12) 0.6139(7) 0.038(5) Uani 1 1 d .
H7 H 0.1059 -0.1579 0.6051 0.045 Uiso 1 1 calc R
C8 C -0.0641(19) -0.1343(12) 0.6683(7) 0.042(5) Uani 1 1 d .
H8A H -0.0375 -0.1822 0.6742 0.063 Uiso 1 1 calc R
H8B H -0.0963 -0.1424 0.6308 0.063 Uiso 1 1 calc R
H8C H -0.1446 -0.1254 0.6886 0.063 Uiso 1 1 calc R
C9 C 0.0821(18) -0.0057(11) 0.7341(6) 0.027(4) Uani 1 1 d .
C10 C -0.0066(17) -0.0228(10) 0.7732(6) 0.028(4) Uani 1 1 d .
H10 H -0.0775 -0.0731 0.7692 0.033 Uiso 1 1 calc R
C11 C 0.0167(19) 0.0394(11) 0.8186(6) 0.031(4) Uani 1 1 d .
C12 C 0.2040(19) 0.1236(11) 0.7854(6) 0.030(4) Uani 1 1 d .
C13 C 0.321(2) 0.2038(11) 0.7917(7) 0.042(5) Uani 1 1 d .
H13A H 0.3195 0.2204 0.7585 0.064 Uiso 1 1 calc R
H13B H 0.4185 0.1975 0.8014 0.064 Uiso 1 1 calc R
H13C H 0.2990 0.2449 0.8193 0.064 Uiso 1 1 calc R
C14 C -0.1589(19) -0.0552(10) 0.8628(7) 0.033(4) Uani 1 1 d .
H14A H -0.2598 -0.0646 0.8461 0.049 Uiso 1 1 calc R
H14B H -0.1613 -0.0584 0.8995 0.049 Uiso 1 1 calc R
H14C H -0.1147 -0.0962 0.8442 0.049 Uiso 1 1 calc R
C15 C -0.1568(18) 0.0852(10) 0.9367(6) 0.029(4) Uani 1 1 d .
H15 H -0.2297 0.0360 0.9341 0.035 Uiso 1 1 calc R
C16 C -0.1447(19) 0.1569(11) 0.9811(6) 0.032(4) Uani 1 1 d .
C17 C -0.2553(19) 0.1558(11) 1.0145(6) 0.035(5) Uani 1 1 d .
H17 H -0.3362 0.1097 1.0108 0.042 Uiso 1 1 calc R
C18 C -0.240(2) 0.2268(10) 1.0540(7) 0.032(4) Uani 1 1 d .
C19 C -0.0147(19) 0.2869(11) 1.0264(6) 0.030(4) Uani 1 1 d .
C20 C 0.120(2) 0.3594(10) 1.0342(6) 0.030(4) Uani 1 1 d U
C21 C 0.261(2) 0.3465(12) 1.0307(7) 0.042(5) Uani 1 1 d .
H21 H 0.2722 0.2934 1.0234 0.050 Uiso 1 1 calc R
C22 C 0.387(2) 0.4149(14) 1.0386(8) 0.055(6) Uani 1 1 d .
H22 H 0.4848 0.4093 1.0376 0.067 Uiso 1 1 calc R
C23 C 0.357(3) 0.4944(14) 1.0481(9) 0.070(8) Uani 1 1 d .
H23 H 0.4386 0.5407 1.0531 0.084 Uiso 1 1 calc R
C24 C 0.218(3) 0.5056(13) 1.0503(8) 0.062(7) Uani 1 1 d .
H24 H 0.2041 0.5579 1.0558 0.074 Uiso 1 1 calc R
C25 C 0.100(2) 0.4380(11) 1.0443(7) 0.042(5) Uani 1 1 d .
H25 H 0.0033 0.4445 1.0469 0.050 Uiso 1 1 calc R
C26 C -0.3553(19) 0.2373(11) 1.0901(7) 0.033(4) Uani 1 1 d .
H26 H -0.4495 0.1992 1.0838 0.039 Uiso 1 1 calc R
C27 C -0.5909(19) 0.2631(11) 1.1438(8) 0.043(5) Uani 1 1 d .
H27A H -0.6567 0.2941 1.1596 0.064 Uiso 1 1 calc R
H27B H -0.6097 0.2120 1.1545 0.064 Uiso 1 1 calc R
H27C H -0.6095 0.2523 1.1055 0.064 Uiso 1 1 calc R
C28 C -0.3927(18) 0.3634(10) 1.2107(6) 0.031(4) Uani 1 1 d .
C29 C -0.4947(17) 0.3694(11) 1.2483(7) 0.030(4) Uani 1 1 d .
H29 H -0.5933 0.3361 1.2412 0.036 Uiso 1 1 calc R
C30 C -0.4422(18) 0.4274(11) 1.2966(6) 0.030(4) Uani 1 1 d .
C31 C -0.2078(18) 0.4660(10) 1.2705(6) 0.029(4) Uani 1 1 d .
C32 C -0.0462(18) 0.5161(11) 1.2829(7) 0.036(5) Uani 1 1 d .
H32A H -0.0269 0.5462 1.3198 0.054 Uiso 1 1 calc R
H32B H -0.0267 0.5538 1.2602 0.054 Uiso 1 1 calc R
H32C H 0.0185 0.4802 1.2767 0.054 Uiso 1 1 calc R
C33 C -0.692(2) 0.3884(14) 1.3304(9) 0.069(7) Uani 1 1 d U
H33A H -0.7119 0.3428 1.2997 0.103 Uiso 1 1 calc R
H33B H -0.7581 0.4222 1.3261 0.103 Uiso 1 1 calc R
H33C H -0.7092 0.3684 1.3621 0.103 Uiso 1 1 calc R
C34 C -0.563(2) 0.5119(10) 1.4174(7) 0.033(4) Uani 1 1 d .
H34 H -0.6566 0.4746 1.4154 0.039 Uiso 1 1 calc R
C35 C -0.508(2) 0.5843(11) 1.4644(7) 0.035(5) Uani 1 1 d .
C36 C -0.5888(19) 0.5938(10) 1.5071(6) 0.026(4) Uani 1 1 d .
H36 H -0.6797 0.5556 1.5072 0.031 Uiso 1 1 calc R
C37 C -0.535(2) 0.6586(11) 1.5484(7) 0.035(5) Uani 1 1 d .
H37 H -0.5901 0.6667 1.5772 0.042 Uiso 1 1 calc R
C38 C -0.399(2) 0.7137(12) 1.5483(7) 0.040(5) Uani 1 1 d .
H38 H -0.3578 0.7570 1.5780 0.047 Uiso 1 1 calc R
C39 C -0.323(2) 0.7043(11) 1.5038(7) 0.036(5) Uani 1 1 d .
C40 C -0.181(2) 0.7667(12) 1.5011(8) 0.053(6) Uani 1 1 d .
H40A H -0.2041 0.8180 1.4999 0.064 Uiso 1 1 calc R
H40B H -0.1125 0.7765 1.5335 0.064 Uiso 1 1 calc R
C43 C 0.353(4) 0.9998(17) 0.8498(12) 0.114(11) Uani 1 1 d D
H43A H 0.2772 0.9715 0.8199 0.171 Uiso 1 1 calc R
H43B H 0.4284 1.0411 0.8395 0.171 Uiso 1 1 calc R
H43C H 0.3079 1.0252 0.8789 0.171 Uiso 1 1 calc R
C44 C 0.222(3) 0.5435(16) 1.2071(11) 0.090(8) Uani 1 1 d DU
H44A H 0.2086 0.5819 1.1866 0.135 Uiso 1 1 calc R
H44B H 0.2540 0.5719 1.2440 0.135 Uiso 1 1 calc R
H44C H 0.1275 0.5027 1.2045 0.135 Uiso 1 1 calc R
C45 C 0.925(3) 0.2200(18) 0.7282(10) 0.096(9) Uani 1 1 d U
H45A H 0.9813 0.2429 0.7632 0.143 Uiso 1 1 calc R
H45B H 0.8952 0.1611 0.7215 0.143 Uiso 1 1 calc R
H45C H 0.8366 0.2396 0.7265 0.143 Uiso 1 1 calc R
C46 C 0.653(3) 0.2058(17) 0.2873(10) 0.082(8) Uani 1 1 d .
H46A H 0.6477 0.2151 0.2519 0.123 Uiso 1 1 calc R
H46B H 0.6942 0.1602 0.2874 0.123 Uiso 1 1 calc R
H46C H 0.7160 0.2541 0.3119 0.123 Uiso 1 1 calc R
N1 N 0.4209(18) -0.0259(12) 0.5975(6) 0.048(4) Uani 1 1 d .
N2 N 0.1821(14) -0.0517(9) 0.6544(5) 0.032(4) Uani 1 1 d .
N3 N 0.0657(15) -0.0635(9) 0.6852(5) 0.033(4) Uani 1 1 d .
N4 N 0.1901(16) 0.0650(10) 0.7407(5) 0.035(4) Uani 1 1 d .
N5 N 0.1147(14) 0.1137(8) 0.8249(5) 0.026(3) Uani 1 1 d .
N6 N -0.0691(15) 0.0261(8) 0.8608(6) 0.038(4) Uani 1 1 d .
N7 N -0.0645(14) 0.0920(8) 0.9017(5) 0.026(3) Uani 1 1 d .
N8 N -0.0271(14) 0.2214(9) 0.9866(5) 0.026(3) Uani 1 1 d .
N9 N -0.1187(16) 0.2923(8) 1.0599(5) 0.031(4) Uani 1 1 d .
N10 N -0.3236(15) 0.2995(9) 1.1303(5) 0.034(4) Uani 1 1 d .
N11 N -0.4367(15) 0.3093(9) 1.1616(5) 0.035(4) Uani 1 1 d .
N12 N -0.2500(14) 0.4108(8) 1.2218(5) 0.027(3) Uani 1 1 d U
N13 N -0.2987(15) 0.4746(8) 1.3072(5) 0.029(3) Uani 1 1 d .
N14 N -0.5357(15) 0.4369(9) 1.3355(6) 0.037(4) Uani 1 1 d .
N15 N -0.4780(15) 0.5017(9) 1.3792(5) 0.035(4) Uani 1 1 d .
N16 N -0.3764(16) 0.6385(8) 1.4624(6) 0.032(4) Uani 1 1 d .
N17 N 0.421(3) 0.9435(15) 0.8661(10) 0.088(7) Uani 1 1 d DU
N18 N 0.330(2) 0.5053(14) 1.1872(9) 0.082(7) Uani 1 1 d D
N19 N 1.015(2) 0.2438(11) 0.6894(7) 0.054(4) Uani 1 1 d U
N20 N 0.496(3) 0.1870(17) 0.3039(9) 0.089(8) Uani 1 1 d .
O1 O 0.6079(14) 0.1226(11) 0.6155(5) 0.071(5) Uani 1 1 d .
H1 H 0.6619 0.1672 0.6137 0.085 Uiso 1 1 calc R
O2 O -0.1107(13) 0.7432(8) 1.4575(5) 0.043(3) Uani 1 1 d .
O3 O -0.1051(16) 0.2273(9) 0.8527(5) 0.051(4) Uani 1 1 d D
O4 O -0.1079(18) 0.5594(9) 1.4291(6) 0.069(5) Uani 1 1 d D
O5 O 0.503(3) 0.9687(17) 0.9140(11) 0.148(9) Uani 1 1 d .
O6 O 0.441(2) 0.8845(11) 0.8381(8) 0.097(6) Uani 1 1 d .
O7 O 0.278(2) 0.4402(19) 1.1781(13) 0.176(15) Uani 1 1 d .
O8 O 0.455(4) 0.565(2) 1.1845(13) 0.205(13) Uani 1 1 d U
O9 O 1.1441(18) 0.2801(13) 0.7002(8) 0.106(7) Uani 1 1 d .
O10 O 0.9402(18) 0.2475(10) 0.6467(6) 0.074(5) Uani 1 1 d .
O11 O 0.1916(12) 0.0562(9) 0.5651(5) 0.049(4) Uani 1 1 d .
O12 O -0.0203(15) 0.1035(8) 0.5472(6) 0.057(4) Uani 1 1 d .
O13 O -0.0569(14) -0.0259(7) 0.5669(5) 0.048(3) Uani 1 1 d .
O14 O 0.0557(15) 0.0929(8) 0.6363(5) 0.053(4) Uani 1 1 d .
O21 O 0.580(3) 0.1093(18) 0.7349(12) 0.167(10) Uani 1 1 d U
O22 O 0.677(2) 0.0597(13) 0.8008(9) 0.114(7) Uani 1 1 d U
O23 O 0.728(2) 0.0199(12) 0.7078(8) 0.106(6) Uani 1 1 d U
O24 O 0.472(3) -0.0085(15) 0.7276(9) 0.128(7) Uani 1 1 d U
O31 O 0.2628(15) 0.1367(10) 0.9480(7) 0.078(5) Uani 1 1 d .
O32 O 0.371(2) 0.0767(15) 1.0101(12) 0.166(13) Uani 1 1 d .
O33 O 0.1403(17) 0.0128(9) 0.9659(7) 0.075(5) Uani 1 1 d .
O34 O 0.162(3) 0.1313(12) 1.0309(7) 0.141(10) Uani 1 1 d .
O41 O 0.4555(14) 0.2931(8) 0.9180(5) 0.053(4) Uani 1 1 d .
O42 O 0.682(2) 0.3075(9) 0.9684(7) 0.093(6) Uani 1 1 d .
O43 O 0.5737(15) 0.1841(7) 0.9058(6) 0.056(4) Uani 1 1 d .
O44 O 0.6713(18) 0.3068(10) 0.8766(7) 0.083(5) Uani 1 1 d .
O51 O -0.2239(15) 0.4790(9) 1.1092(6) 0.062(4) Uani 1 1 d .
O52 O -0.076(2) 0.6001(10) 1.0843(6) 0.081(5) Uani 1 1 d .
O53 O -0.225(2) 0.6191(12) 1.1515(8) 0.104(6) Uani 1 1 d U
O54 O -0.024(3) 0.5751(10) 1.1660(7) 0.112(8) Uani 1 1 d .
O61 O -0.005(2) 0.2539(10) 1.1574(7) 0.083(5) Uani 1 1 d U
O62 O -0.009(2) 0.3251(11) 1.2405(7) 0.093(5) Uani 1 1 d U
O63 O 0.1470(13) 0.2358(8) 1.2254(5) 0.043(3) Uani 1 1 d .
O64 O -0.1048(19) 0.1822(13) 1.2166(13) 0.154(11) Uani 1 1 d .
O71 O 0.484(2) 0.6139(10) 0.3156(8) 0.092(6) Uani 1 1 d U
O72 O 0.585(2) 0.7428(11) 0.3781(6) 0.083(5) Uani 1 1 d .
O73 O 0.333(3) 0.6798(17) 0.3681(11) 0.160(10) Uani 1 1 d U
O74 O 0.4239(18) 0.7335(9) 0.2996(6) 0.072(5) Uani 1 1 d .
O81 O 0.095(2) 0.4415(11) 0.4368(9) 0.129(9) Uani 1 1 d .
O82 O 0.027(2) 0.3050(11) 0.3973(9) 0.116(8) Uani 1 1 d .
O83 O -0.0798(16) 0.3558(11) 0.4732(6) 0.080(5) Uani 1 1 d .
O84 O -0.140(2) 0.3865(13) 0.3950(8) 0.102(6) Uani 1 1 d .
O110 O 0.401(3) 0.1868(17) 0.2719(12) 0.154(9) Uani 1 1 d U
O120 O 0.497(2) 0.1830(14) 0.3477(8) 0.112(7) Uani 1 1 d U
Cl1 Cl 0.0403(5) 0.0546(3) 0.5784(2) 0.0475(13) Uani 1 1 d .
Cl2 Cl 0.6230(7) 0.0341(4) 0.7447(2) 0.0717(17) Uani 1 1 d .
Cl3 Cl 0.2417(7) 0.0899(3) 0.9884(2) 0.0678(17) Uani 1 1 d .
Cl4 Cl 0.5923(6) 0.2700(3) 0.9213(2) 0.0590(15) Uani 1 1 d .
Cl5 Cl -0.1409(6) 0.5699(3) 1.1268(2) 0.0531(14) Uani 1 1 d .
Cl6 Cl 0.0077(5) 0.2492(3) 1.2098(2) 0.0540(14) Uani 1 1 d .
Cl7 Cl 0.4506(7) 0.6899(5) 0.3394(3) 0.082(2) Uani 1 1 d .
Cl8 Cl -0.0226(5) 0.3697(3) 0.4245(2) 0.0431(12) Uani 1 1 d .
Pb1 Pb 0.36423(8) 0.09027(5) 0.66145(3) 0.0416(2) Uani 1 1 d .
Pb2 Pb 0.13197(7) 0.22735(4) 0.90749(3) 0.0324(2) Uani 1 1 d .
Pb3 Pb -0.06719(7) 0.39780(4) 1.15202(2) 0.0263(2) Uani 1 1 d .
Pb4 Pb -0.25242(8) 0.62348(4) 1.37862(3) 0.0345(2) Uani 1 1 d .
H2 H -0.067(19) 0.788(11) 1.441(7) 0.041 Uiso 1 1 d .
H3A H -0.156(18) 0.266(8) 0.855(7) 0.052 Uiso 1 1 d D
H3B H -0.14(2) 0.1721(18) 0.842(7) 0.052 Uiso 1 1 d D
H4A H -0.09(2) 0.512(6) 1.414(7) 0.052 Uiso 1 1 d D
H4B H -0.04(2) 0.577(12) 1.455(8) 0.052 Uiso 1 1 d .

loop_
_atom_site_aniso_label
_atom_site_aniso_U_11
_atom_site_aniso_U_22
_atom_site_aniso_U_33
_atom_site_aniso_U_23
_atom_site_aniso_U_13
_atom_site_aniso_U_12
C1 0.065(6) 0.065(6) 0.065(6) 0.0156(18) 0.0083(13) 0.018(2)
C2 0.085(17) 0.100(18) 0.031(12) 0.037(12) 0.026(12) 0.072(15)
C3 0.054(9) 0.075(10) 0.049(9) 0.029(8) 0.009(7) 0.033(8)
C4 0.060(9) 0.060(9) 0.044(9) 0.012(7) 0.017(8) 0.037(8)
C5 0.080(17) 0.098(18) 0.040(13) 0.039(13) 0.027(12) 0.059(15)
C6 0.098(19) 0.070(16) 0.019(11) 0.019(11) 0.024(12) 0.061(16)
C7 0.041(11) 0.048(12) 0.029(11) 0.005(10) 0.020(9) 0.020(10)
C8 0.033(11) 0.064(13) 0.016(10) -0.006(9) 0.010(8) 0.004(11)
C9 0.019(10) 0.041(12) 0.029(11) 0.015(9) 0.008(8) 0.015(9)
C10 0.021(9) 0.032(10) 0.019(10) -0.004(8) 0.011(8) -0.006(8)
C11 0.038(11) 0.038(12) 0.023(10) 0.008(9) 0.020(9) 0.016(10)
C12 0.038(11) 0.041(11) 0.012(10) 0.009(9) 0.010(8) 0.009(9)
C13 0.047(12) 0.042(12) 0.028(11) 0.007(9) 0.010(9) -0.005(10)
C14 0.037(11) 0.029(10) 0.036(11) 0.008(8) 0.015(9) 0.012(9)
C15 0.025(10) 0.034(11) 0.025(10) 0.009(8) 0.012(9) -0.004(8)
C16 0.030(11) 0.035(11) 0.024(10) 0.000(8) 0.011(9) 0.001(10)
C17 0.036(11) 0.038(11) 0.025(10) 0.006(9) 0.018(9) -0.005(9)
C18 0.048(12) 0.024(10) 0.026(10) 0.010(9) 0.019(9) 0.006(10)
C19 0.040(11) 0.039(11) 0.013(10) 0.008(9) 0.009(9) 0.010(9)
C20 0.040(8) 0.029(8) 0.017(7) 0.005(6) 0.020(6) 0.001(7)
C21 0.055(14) 0.043(12) 0.023(10) 0.009(9) 0.021(9) 0.002(11)
C22 0.043(13) 0.065(16) 0.042(13) 0.014(11) 0.012(10) -0.019(12)
C23 0.09(2) 0.042(15) 0.053(15) 0.014(11) 0.027(14) -0.029(14)
C24 0.063(16) 0.046(14) 0.064(15) 0.000(11) 0.050(13) -0.007(13)
C25 0.065(14) 0.041(12) 0.022(10) 0.002(9) 0.021(9) 0.020(12)
C26 0.023(10) 0.036(11) 0.040(12) 0.023(10) 0.009(9) -0.004(9)
C27 0.033(12) 0.044(12) 0.052(13) 0.010(10) 0.008(10) 0.014(10)
C28 0.027(10) 0.031(10) 0.023(10) -0.012(8) -0.007(8) 0.001(9)
C29 0.011(9) 0.049(12) 0.030(11) 0.007(9) 0.005(8) 0.010(8)
C30 0.022(11) 0.041(11) 0.018(10) -0.001(9) 0.000(8) 0.003(9)
C31 0.031(10) 0.035(10) 0.019(10) -0.006(8) 0.011(8) 0.014(9)
C32 0.025(10) 0.048(12) 0.030(10) -0.002(9) 0.003(8) 0.013(9)
C33 0.035(11) 0.082(14) 0.056(12) -0.024(10) 0.012(10) -0.012(10)
C34 0.038(11) 0.034(11) 0.029(11) 0.008(9) 0.005(9) 0.014(9)
C35 0.042(12) 0.037(11) 0.028(11) 0.005(9) 0.004(9) 0.017(10)
C36 0.037(10) 0.031(10) 0.020(10) 0.014(9) 0.016(9) 0.017(9)
C37 0.056(13) 0.035(11) 0.028(11) 0.010(10) 0.027(10) 0.027(11)
C38 0.049(13) 0.046(12) 0.023(11) -0.005(9) 0.019(9) 0.019(11)
C39 0.048(12) 0.028(11) 0.037(12) 0.008(10) 0.015(10) 0.018(10)
C40 0.064(14) 0.040(12) 0.048(13) -0.011(10) 0.034(11) 0.016(12)
C43 0.15(3) 0.10(2) 0.11(2) 0.019(19) -0.04(2) 0.07(2)
C44 0.089(8) 0.090(8) 0.090(8) 0.020(3) 0.012(2) 0.024(3)
C45 0.095(15) 0.121(17) 0.069(14) 0.029(13) 0.049(12) 0.012(13)
C46 0.085(19) 0.11(2) 0.065(17) 0.017(15) 0.015(14) 0.052(17)
N1 0.039(10) 0.077(14) 0.049(11) 0.030(10) 0.025(9) 0.034(10)
N2 0.022(8) 0.050(10) 0.022(8) 0.008(8) 0.003(7) 0.009(7)
N3 0.031(9) 0.044(9) 0.026(9) -0.003(7) 0.018(7) 0.017(8)
N4 0.034(9) 0.055(11) 0.021(9) 0.018(8) 0.011(7) 0.010(9)
N5 0.023(8) 0.030(9) 0.020(8) 0.009(6) 0.007(6) -0.003(7)
N6 0.031(9) 0.031(9) 0.032(9) -0.013(7) 0.008(7) -0.009(7)
N7 0.028(8) 0.030(8) 0.018(8) 0.005(7) 0.001(7) 0.005(7)
N8 0.022(8) 0.043(9) 0.007(7) 0.002(7) 0.004(6) 0.003(8)
N9 0.046(9) 0.034(9) 0.007(7) 0.005(6) 0.007(7) 0.000(8)
N10 0.036(9) 0.035(9) 0.016(8) -0.013(7) 0.009(7) -0.003(7)
N11 0.027(9) 0.045(9) 0.027(9) 0.002(8) 0.015(7) 0.004(8)
N12 0.026(3) 0.027(3) 0.026(3) 0.0059(13) 0.0037(11) 0.0074(14)
N13 0.030(9) 0.039(9) 0.017(8) -0.003(6) 0.012(7) 0.016(8)
N14 0.021(8) 0.042(9) 0.034(9) -0.011(8) 0.014(7) -0.002(7)
N15 0.028(8) 0.055(10) 0.019(8) -0.003(8) 0.006(7) 0.015(8)
N16 0.042(10) 0.026(8) 0.035(9) 0.008(8) 0.016(7) 0.015(8)
N17 0.088(7) 0.088(7) 0.088(7) 0.0212(19) 0.0110(13) 0.024(2)
N18 0.090(17) 0.070(14) 0.106(17) 0.060(14) 0.052(14) 0.013(14)
N19 0.054(5) 0.055(5) 0.054(5) 0.0130(15) 0.0070(12) 0.0142(16)
N20 0.086(16) 0.18(2) 0.053(14) 0.063(15) 0.027(12) 0.087(17)
O1 0.036(8) 0.119(14) 0.049(9) 0.013(9) 0.024(7) 0.008(9)
O2 0.033(7) 0.041(8) 0.050(9) 0.000(7) 0.016(6) 0.006(6)
O3 0.053(9) 0.066(10) 0.049(9) 0.022(8) 0.005(7) 0.037(8)
O4 0.075(11) 0.063(10) 0.067(11) -0.021(8) -0.027(8) 0.053(9)
O5 0.107(17) 0.17(2) 0.16(2) 0.029(19) -0.004(17) 0.020(16)
O6 0.102(14) 0.077(13) 0.112(15) 0.024(11) 0.019(12) 0.024(11)
O7 0.054(12) 0.20(3) 0.32(4) 0.22(3) -0.020(17) -0.011(15)
O8 0.186(19) 0.21(2) 0.183(19) 0.052(16) 0.034(16) -0.013(16)
O9 0.046(10) 0.157(18) 0.113(15) 0.079(14) 0.011(10) -0.019(11)
O10 0.082(11) 0.086(12) 0.075(11) 0.032(9) 0.023(9) 0.047(10)
O11 0.022(7) 0.098(11) 0.036(7) 0.021(7) 0.016(6) 0.028(7)
O12 0.052(9) 0.061(9) 0.074(10) 0.047(8) 0.006(7) 0.018(7)
O13 0.041(8) 0.029(7) 0.067(9) 0.008(6) 0.002(7) -0.001(6)
O14 0.063(9) 0.065(9) 0.025(8) 0.001(7) 0.003(6) 0.016(8)
O21 0.167(10) 0.167(10) 0.167(10) 0.040(3) 0.0209(16) 0.045(3)
O22 0.114(7) 0.115(7) 0.113(7) 0.026(3) 0.013(2) 0.032(3)
O23 0.105(6) 0.107(6) 0.106(6) 0.025(3) 0.014(2) 0.029(3)
O24 0.128(7) 0.129(7) 0.128(7) 0.030(2) 0.0161(14) 0.035(2)
O31 0.046(9) 0.107(13) 0.122(14) 0.095(12) 0.035(9) 0.030(9)
O32 0.062(13) 0.16(2) 0.28(3) 0.15(2) -0.074(17) -0.038(13)
O33 0.065(10) 0.047(9) 0.102(13) 0.028(9) -0.014(9) -0.006(8)
O34 0.30(3) 0.095(15) 0.038(10) -0.004(10) 0.023(14) 0.096(19)
O41 0.046(8) 0.054(9) 0.063(9) 0.008(7) 0.007(7) 0.029(7)
O42 0.128(15) 0.046(9) 0.088(13) 0.009(9) -0.058(12) 0.021(10)
O43 0.061(9) 0.025(8) 0.070(10) -0.004(7) 0.014(8) 0.000(7)
O44 0.080(11) 0.079(11) 0.092(12) 0.026(10) 0.059(10) 0.010(9)
O51 0.049(9) 0.059(10) 0.086(11) 0.040(8) 0.001(8) 0.010(8)
O52 0.117(14) 0.071(11) 0.072(11) 0.034(9) 0.059(10) 0.028(10)
O53 0.104(6) 0.104(6) 0.105(6) 0.0250(18) 0.0137(13) 0.0285(19)
O54 0.20(2) 0.057(11) 0.067(11) 0.017(9) -0.063(13) 0.026(12)
O61 0.098(9) 0.081(8) 0.067(8) 0.024(7) -0.005(7) 0.019(7)
O62 0.093(5) 0.093(5) 0.093(5) 0.0222(16) 0.0119(13) 0.0255(18)
O63 0.038(8) 0.053(8) 0.047(8) 0.013(6) 0.011(6) 0.028(7)
O64 0.048(11) 0.103(16) 0.34(4) 0.12(2) 0.035(16) -0.001(11)
O71 0.098(11) 0.065(10) 0.124(13) 0.048(9) -0.011(10) 0.025(9)
O72 0.097(13) 0.128(15) 0.042(9) 0.006(9) -0.001(9) 0.075(12)
O73 0.160(10) 0.161(10) 0.161(10) 0.040(3) 0.020(2) 0.044(3)
O74 0.094(12) 0.066(10) 0.061(10) 0.044(8) -0.012(9) 0.011(9)
O81 0.073(12) 0.070(12) 0.20(2) -0.039(13) 0.094(14) -0.023(10)
O82 0.152(18) 0.061(11) 0.16(2) 0.038(12) 0.102(16) 0.048(12)
O83 0.052(9) 0.132(15) 0.049(10) 0.014(10) 0.019(8) 0.013(10)
O84 0.071(12) 0.137(17) 0.094(14) 0.034(13) -0.008(10) 0.019(12)
O110 0.144(16) 0.166(17) 0.191(18) 0.108(15) 0.022(14) 0.056(13)
O120 0.096(12) 0.135(14) 0.070(11) -0.028(11) 0.014(10) 0.013(11)
Cl1 0.039(3) 0.058(3) 0.049(3) 0.019(3) 0.013(2) 0.014(3)
Cl2 0.075(4) 0.079(4) 0.051(4) 0.025(3) 0.000(3) -0.003(3)
Cl3 0.082(4) 0.048(3) 0.061(4) 0.019(3) -0.029(3) 0.001(3)
Cl4 0.040(3) 0.040(3) 0.089(4) 0.002(3) 0.004(3) 0.009(3)
Cl5 0.063(3) 0.054(3) 0.049(3) 0.020(3) 0.019(3) 0.017(3)
Cl6 0.038(3) 0.052(3) 0.075(4) 0.029(3) 0.003(3) 0.008(3)
Cl7 0.057(4) 0.119(6) 0.111(6) 0.086(5) 0.040(4) 0.043(4)
Cl8 0.040(3) 0.033(3) 0.056(3) 0.009(2) 0.012(3) 0.009(2)
Pb1 0.0277(4) 0.0714(6) 0.0271(4) 0.0135(4) 0.0110(3) 0.0126(4)
Pb2 0.0358(4) 0.0330(4) 0.0248(4) 0.0054(3) 0.0127(3) 0.0018(3)
Pb3 0.0275(4) 0.0272(4) 0.0229(4) 0.0022(3) 0.0102(3) 0.0066(3)
Pb4 0.0359(4) 0.0339(4) 0.0347(4) 0.0037(3) 0.0174(3) 0.0121(3)

loop_
_atom_type_symbol
_atom_type_description
_atom_type_scat_dispersion_real
_atom_type_scat_dispersion_imag
_atom_type_scat_source
C C 0.0033 0.0016 'International Tables Vol C Tables 4.2.6.8 and 6.1.1.4'
H H 0.0000 0.0000 'International Tables Vol C Tables 4.2.6.8 and 6.1.1.4'
N N 0.0061 0.0033 'International Tables Vol C Tables 4.2.6.8 and 6.1.1.4'
O O 0.0106 0.0060 'International Tables Vol C Tables 4.2.6.8 and 6.1.1.4'
Cl Cl 0.1484 0.1585 'International Tables Vol C Tables 4.2.6.8 and 6.1.1.4'
Pb Pb -3.3944 10.1111 'International Tables Vol C Tables 4.2.6.8 and 6.1.1.4'

loop_
_geom_angle_atom_site_label_1
_geom_angle_atom_site_label_2
_geom_angle_atom_site_label_3
_geom_angle
O1 C1 C2 108.5(18)
O1 C1 H1A 110.0
C2 C1 H1A 110.0
O1 C1 H1B 110.0
C2 C1 H1B 110.0
H1A C1 H1B 108.4
N1 C2 C3 119(2)
N1 C2 C1 120(2)
C3 C2 C1 121(2)
C4 C3 C2 121(2)
C4 C3 H3 119.4
C2 C3 H3 119.4
C3 C4 C5 119(2)
C3 C4 H4 120.4
C5 C4 H4 120.4
C6 C5 C4 118(2)
C6 C5 H5 121.0
C4 C5 H5 121.0
C5 C6 N1 123(2)
C5 C6 C7 120(2)
N1 C6 C7 117.0(17)
N2 C7 C6 119.3(18)
N2 C7 H7 120.4
C6 C7 H7 120.4
N3 C8 H8A 109.5
N3 C8 H8B 109.5
H8A C8 H8B 109.5
N3 C8 H8C 109.5
H8A C8 H8C 109.5
H8B C8 H8C 109.5
N4 C9 C10 122.6(15)
N4 C9 N3 116.6(14)
C10 C9 N3 120.8(15)
C11 C10 C9 115.4(15)
C11 C10 H10 122.3
C9 C10 H10 122.3
N5 C11 C10 123.7(14)
N5 C11 N6 117.6(14)
C10 C11 N6 118.7(15)
N4 C12 N5 122.5(15)
N4 C12 C13 118.5(14)
N5 C12 C13 118.9(15)
C12 C13 H13A 109.5
C12 C13 H13B 109.5
H13A C13 H13B 109.5
C12 C13 H13C 109.5
H13A C13 H13C 109.5
H13B C13 H13C 109.5
N6 C14 H14A 109.5
N6 C14 H14B 109.5
H14A C14 H14B 109.5
N6 C14 H14C 109.5
H14A C14 H14C 109.5
H14B C14 H14C 109.5
N7 C15 C16 118.5(15)
N7 C15 H15 120.8
C16 C15 H15 120.8
N8 C16 C17 122.3(15)
N8 C16 C15 117.8(14)
C17 C16 C15 119.8(16)
C16 C17 C18 116.8(16)
C16 C17 H17 121.6
C18 C17 H17 121.6
N9 C18 C17 120.6(15)
N9 C18 C26 116.3(15)
C17 C18 C26 123.0(16)
N8 C19 N9 123.2(15)
N8 C19 C20 119.3(14)
N9 C19 C20 117.4(15)
C21 C20 C25 121.7(17)
C21 C20 C19 119.1(16)
C25 C20 C19 119.2(17)
C20 C21 C22 118.8(19)
C20 C21 H21 120.6
C22 C21 H21 120.6
C21 C22 C23 116(2)
C21 C22 H22 121.9
C23 C22 H22 121.9
C24 C23 C22 124(2)
C24 C23 H23 118.0
C22 C23 H23 118.0
C23 C24 C25 118(2)
C23 C24 H24 121.0
C25 C24 H24 121.0
C24 C25 C20 121.3(19)
C24 C25 H25 119.4
C20 C25 H25 119.4
N10 C26 C18 119.0(15)
N10 C26 H26 120.5
C18 C26 H26 120.5
N11 C27 H27A 109.5
N11 C27 H27B 109.5
H27A C27 H27B 109.5
N11 C27 H27C 109.5
H27A C27 H27C 109.5
H27B C27 H27C 109.5
N12 C28 N11 118.6(14)
N12 C28 C29 120.8(14)
N11 C28 C29 120.6(15)
C30 C29 C28 117.1(15)
C30 C29 H29 121.5
C28 C29 H29 121.5
N13 C30 N14 118.1(14)
N13 C30 C29 121.4(14)
N14 C30 C29 120.4(15)
N13 C31 N12 123.6(15)
N13 C31 C32 119.0(14)
N12 C31 C32 117.3(14)
C31 C32 H32A 109.5
C31 C32 H32B 109.5
H32A C32 H32B 109.5
C31 C32 H32C 109.5
H32A C32 H32C 109.5
H32B C32 H32C 109.5
N14 C33 H33A 109.5
N14 C33 H33B 109.5
H33A C33 H33B 109.5
N14 C33 H33C 109.5
H33A C33 H33C 109.5
H33B C33 H33C 109.5
N15 C34 C35 119.0(16)
N15 C34 H34 120.5
C35 C34 H34 120.5
N16 C35 C36 122.5(16)
N16 C35 C34 116.8(15)
C36 C35 C34 120.7(17)
C37 C36 C35 119.0(17)
C37 C36 H36 120.5
C35 C36 H36 120.5
C36 C37 C38 119.9(16)
C36 C37 H37 120.1
C38 C37 H37 120.1
C37 C38 C39 119.6(17)
C37 C38 H38 120.2
C39 C38 H38 120.2
N16 C39 C38 120.3(17)
N16 C39 C40 119.1(15)
C38 C39 C40 120.6(17)
O2 C40 C39 113.1(15)
O2 C40 H40A 109.0
C39 C40 H40A 109.0
O2 C40 H40B 109.0
C39 C40 H40B 109.0
H40A C40 H40B 107.8
N17 C43 H43A 109.5
N17 C43 H43B 109.5
H43A C43 H43B 109.5
N17 C43 H43C 109.5
H43A C43 H43C 109.5
H43B C43 H43C 109.5
N18 C44 H44A 109.5
N18 C44 H44B 109.5
H44A C44 H44B 109.5
N18 C44 H44C 109.5
H44A C44 H44C 109.5
H44B C44 H44C 109.5
N19 C45 H45A 109.5
N19 C45 H45B 109.5
H45A C45 H45B 109.5
N19 C45 H45C 109.5
H45A C45 H45C 109.5
H45B C45 H45C 109.5
N20 C46 H46A 109.5
N20 C46 H46B 109.5
H46A C46 H46B 109.5
N20 C46 H46C 109.5
H46A C46 H46C 109.5
H46B C46 H46C 109.5
C2 N1 C6 118.6(19)
C2 N1 Pb1 122.6(16)
C6 N1 Pb1 117.7(11)
C7 N2 N3 118.9(15)
C7 N2 Pb1 117.2(11)
N3 N2 Pb1 122.6(10)
N2 N3 C9 116.9(14)
N2 N3 C8 120.9(13)
C9 N3 C8 122.2(13)
C12 N4 C9 118.6(14)
C12 N4 Pb1 121.3(11)
C9 N4 Pb1 120.0(11)
C11 N5 C12 116.7(13)
C11 N5 Pb2 120.7(10)
C12 N5 Pb2 122.6(10)
N7 N6 C11 118.3(13)
N7 N6 C14 119.2(13)
C11 N6 C14 122.5(14)
C15 N7 N6 120.3(14)
C15 N7 Pb2 121.0(11)
N6 N7 Pb2 118.7(9)
C16 N8 C19 118.6(13)
C16 N8 Pb2 117.8(10)
C19 N8 Pb2 122.1(11)
C19 N9 C18 118.4(14)
C19 N9 Pb3 123.6(11)
C18 N9 Pb3 115.2(10)
C26 N10 N11 117.2(14)
C26 N10 Pb3 121.4(11)
N11 N10 Pb3 121.3(9)
C28 N11 N10 116.2(13)
C28 N11 C27 122.4(14)
N10 N11 C27 121.3(13)
C28 N12 C31 118.3(13)
C28 N12 Pb3 119.7(10)
C31 N12 Pb3 122.0(10)
C31 N13 C30 118.8(14)
C31 N13 Pb4 119.6(11)
C30 N13 Pb4 115.6(10)
C30 N14 N15 115.7(13)
C30 N14 C33 124.3(14)
N15 N14 C33 119.8(13)
C34 N15 N14 117.3(14)
C34 N15 Pb4 117.2(11)
N14 N15 Pb4 123.2(10)
C39 N16 C35 118.6(14)
C39 N16 Pb4 121.4(11)
C35 N16 Pb4 119.7(11)
O6 N17 O5 115(2)
O6 N17 C43 126(3)
O5 N17 C43 117(3)
O7 N18 O8 146(3)
O7 N18 C44 106(2)
O8 N18 C44 108(3)
O9 N19 O10 119.9(19)
O9 N19 C45 122(2)
O10 N19 C45 114(2)
O120 N20 O110 133(3)
O120 N20 C46 112(2)
O110 N20 C46 115(2)
C1 O1 Pb1 121.2(14)
C1 O1 H1 109.5
Pb1 O1 H1 129.3
C40 O2 Pb4 120.5(11)
C40 O2 H2 114(10)
Pb4 O2 H2 105(10)
Pb2 O3 H3A 130(10)
Pb2 O3 H3B 93(10)
H3A O3 H3B 132(10)
Pb4 O4 H4A 122(10)
Pb4 O4 H4B 135(10)
H4A O4 H4B 97(10)
Cl1 O11 Pb1 104.8(6)
Cl2 O21 Pb1 119.0(16)
Cl3 O31 Pb2 138.4(9)
Cl5 O51 Pb3 108.2(7)
Cl6 O61 Pb3 109.2(9)
O13 Cl1 O11 112.7(8)
O13 Cl1 O12 109.5(8)
O11 Cl1 O12 107.7(8)
O13 Cl1 O14 110.0(8)
O11 Cl1 O14 106.7(8)
O12 Cl1 O14 110.3(9)
O24 Cl2 O23 116.5(13)
O24 Cl2 O22 119.9(14)
O23 Cl2 O22 118.2(13)
O24 Cl2 O21 86.3(15)
O23 Cl2 O21 104.8(14)
O22 Cl2 O21 101.7(15)
O32 Cl3 O33 107.5(12)
O32 Cl3 O31 115.0(12)
O33 Cl3 O31 109.0(10)
O32 Cl3 O34 112.0(17)
O33 Cl3 O34 104.7(13)
O31 Cl3 O34 108.2(11)
O42 Cl4 O43 113.9(9)
O42 Cl4 O41 113.1(10)
O43 Cl4 O41 114.1(9)
O42 Cl4 O44 107.3(11)
O43 Cl4 O44 106.3(9)
O41 Cl4 O44 100.8(9)
O53 Cl5 O54 105.7(13)
O53 Cl5 O52 110.9(11)
O54 Cl5 O52 108.2(13)
O53 Cl5 O51 114.5(11)
O54 Cl5 O51 105.0(9)
O52 Cl5 O51 112.0(10)
O61 Cl6 O64 109.8(15)
O61 Cl6 O63 111.4(10)
O64 Cl6 O63 106.5(10)
O61 Cl6 O62 105.9(11)
O64 Cl6 O62 111.3(14)
O63 Cl6 O62 112.0(10)
O73 Cl7 O74 109.4(14)
O73 Cl7 O71 113.4(15)
O74 Cl7 O71 111.6(11)
O73 Cl7 O72 106.2(15)
O74 Cl7 O72 108.3(10)
O71 Cl7 O72 107.6(10)
O82 Cl8 O81 109.7(11)
O82 Cl8 O84 114.0(14)
O81 Cl8 O84 105.9(14)
O82 Cl8 O83 112.6(11)
O81 Cl8 O83 108.8(12)
O84 Cl8 O83 105.4(11)
N1 Pb1 O21 96.2(8)
N1 Pb1 N2 65.0(5)
O21 Pb1 N2 106.7(7)
N1 Pb1 O1 62.3(6)
O21 Pb1 O1 75.2(7)
N2 Pb1 O1 127.1(5)
N1 Pb1 N4 121.8(5)
O21 Pb1 N4 83.1(7)
N2 Pb1 N4 59.9(5)
O1 Pb1 N4 158.4(4)
N1 Pb1 O11 69.9(4)
O21 Pb1 O11 163.6(7)
N2 Pb1 O11 75.8(4)
O1 Pb1 O11 90.3(4)
N4 Pb1 O11 111.2(4)
O3 Pb2 N5 77.7(4)
O3 Pb2 N7 71.9(4)
N5 Pb2 N7 63.8(4)
O3 Pb2 O31 143.8(5)
N5 Pb2 O31 80.2(5)
N7 Pb2 O31 72.6(4)
O3 Pb2 N8 86.5(4)
N5 Pb2 N8 127.4(4)
N7 Pb2 N8 63.5(4)
O31 Pb2 N8 84.6(4)
N10 Pb3 N12 62.7(4)
N10 Pb3 N9 64.3(4)
N12 Pb3 N9 127.0(4)
N10 Pb3 O51 77.4(5)
N12 Pb3 O51 81.3(4)
N9 Pb3 O51 87.7(5)
N10 Pb3 O61 78.4(5)
N12 Pb3 O61 102.0(5)
N9 Pb3 O61 66.8(5)
O51 Pb3 O61 150.6(5)
O4 Pb4 N16 81.1(5)
O4 Pb4 N15 85.6(5)
N16 Pb4 N15 65.5(5)
O4 Pb4 O2 77.2(5)
N16 Pb4 O2 64.0(5)
N15 Pb4 O2 128.4(4)
O4 Pb4 N13 80.3(4)
N16 Pb4 N13 122.0(4)
N15 Pb4 N13 58.7(4)
O2 Pb4 N13 155.4(4)

loop_
_geom_bond_atom_site_label_1
_geom_bond_atom_site_label_2
_geom_bond_distance
C1 O1 1.40(3)
C1 C2 1.46(3)
C1 H1A 0.9700
C1 H1B 0.9700
C2 N1 1.35(2)
C2 C3 1.43(3)
C3 C4 1.34(3)
C3 H3 0.9300
C4 C5 1.41(3)
C4 H4 0.9300
C5 C6 1.37(3)
C5 H5 0.9300
C6 N1 1.37(3)
C6 C7 1.47(3)
C7 N2 1.28(2)
C7 H7 0.9300
C8 N3 1.45(2)
C8 H8A 0.9600
C8 H8B 0.9600
C8 H8C 0.9600
C9 N4 1.34(2)
C9 C10 1.37(2)
C9 N3 1.40(2)
C10 C11 1.37(2)
C10 H10 0.9300
C11 N5 1.35(2)
C11 N6 1.41(2)
C12 N4 1.33(2)
C12 N5 1.36(2)
C12 C13 1.50(2)
C13 H13A 0.9600
C13 H13B 0.9600
C13 H13C 0.9600
C14 N6 1.46(2)
C14 H14A 0.9600
C14 H14B 0.9600
C14 H14C 0.9600
C15 N7 1.28(2)
C15 C16 1.47(2)
C15 H15 0.9300
C16 N8 1.32(2)
C16 C17 1.38(2)
C17 C18 1.39(2)
C17 H17 0.9300
C18 N9 1.35(2)
C18 C26 1.48(2)
C19 N8 1.33(2)
C19 N9 1.34(2)
C19 C20 1.50(2)
C20 C21 1.38(3)
C20 C25 1.39(2)
C21 C22 1.41(3)
C21 H21 0.9300
C22 C23 1.45(3)
C22 H22 0.9300
C23 C24 1.34(3)
C23 H23 0.9300
C24 C25 1.36(3)
C24 H24 0.9300
C25 H25 0.9300
C26 N10 1.28(2)
C26 H26 0.9300
C27 N11 1.44(2)
C27 H27A 0.9600
C27 H27B 0.9600
C27 H27C 0.9600
C28 N12 1.34(2)
C28 N11 1.37(2)
C28 C29 1.40(2)
C29 C30 1.39(2)
C29 H29 0.9300
C30 N13 1.35(2)
C30 N14 1.37(2)
C31 N13 1.31(2)
C31 N12 1.37(2)
C31 C32 1.50(2)
C32 H32A 0.9600
C32 H32B 0.9600
C32 H32C 0.9600
C33 N14 1.46(2)
C33 H33A 0.9600
C33 H33B 0.9600
C33 H33C 0.9600
C34 N15 1.31(2)
C34 C35 1.50(2)
C34 H34 0.9300
C35 N16 1.35(2)
C35 C36 1.37(2)
C36 C37 1.33(2)
C36 H36 0.9300
C37 C38 1.38(3)
C37 H37 0.9300
C38 C39 1.38(2)
C38 H38 0.9300
C39 N16 1.34(2)
C39 C40 1.49(3)
C40 O2 1.37(2)
C40 H40A 0.9700
C40 H40B 0.9700
C43 N17 1.400(2)
C43 H43A 0.9600
C43 H43B 0.9600
C43 H43C 0.9600
C44 N18 1.399(2)
C44 H44A 0.9600
C44 H44B 0.9600
C44 H44C 0.9600
C45 N19 1.40(3)
C45 H45A 0.9600
C45 H45B 0.9600
C45 H45C 0.9600
C46 N20 1.51(3)
C46 H46A 0.9600
C46 H46B 0.9600
C46 H46C 0.9600
N1 Pb1 2.497(17)
N2 N3 1.376(18)
N2 Pb1 2.570(14)
N4 Pb1 2.720(13)
N5 Pb2 2.532(13)
N6 N7 1.364(18)
N7 Pb2 2.548(13)
N8 Pb2 2.591(12)
N9 Pb3 2.596(13)
N10 N11 1.380(18)
N10 Pb3 2.493(13)
N12 Pb3 2.556(13)
N13 Pb4 2.740(13)
N14 N15 1.374(19)
N15 Pb4 2.569(14)
N16 Pb4 2.501(13)
N17 O6 1.18(2)
N17 O5 1.33(3)
N18 O7 1.08(3)
N18 O8 1.36(3)
N19 O9 1.19(2)
N19 O10 1.28(2)
N20 O120 1.14(2)
N20 O110 1.16(3)
O1 Pb1 2.602(12)
O1 H1 0.8200
O2 Pb4 2.572(12)
O2 H2 0.98(18)
O3 Pb2 2.526(13)
O3 H3A 0.90(2)
O3 H3B 0.90(2)
O4 Pb4 2.417(14)
O4 H4A 0.90(2)
O4 H4B 0.9(2)
O11 Cl1 1.454(12)
O11 Pb1 2.727(12)
O12 Cl1 1.464(13)
O13 Cl1 1.413(12)
O14 Cl1 1.478(13)
O21 Cl2 1.52(3)
O21 Pb1 2.56(3)
O22 Cl2 1.43(2)
O23 Cl2 1.43(2)
O24 Cl2 1.40(2)
O31 Cl3 1.446(14)
O31 Pb2 2.550(13)
O32 Cl3 1.378(19)
O33 Cl3 1.402(15)
O34 Cl3 1.51(2)
O41 Cl4 1.419(13)
O42 Cl4 1.356(16)
O43 Cl4 1.416(13)
O44 Cl4 1.568(15)
O51 Cl5 1.521(15)
O51 Pb3 2.602(13)
O52 Cl5 1.417(15)
O53 Cl5 1.38(2)
O54 Cl5 1.403(17)
O61 Cl6 1.369(17)
O61 Pb3 2.722(17)
O62 Cl6 1.429(19)
O63 Cl6 1.411(12)
O64 Cl6 1.401(17)
O71 Cl7 1.444(19)
O72 Cl7 1.500(18)
O73 Cl7 1.35(3)
O74 Cl7 1.438(14)
O81 Cl8 1.390(16)
O82 Cl8 1.385(17)
O83 Cl8 1.436(15)
O84 Cl8 1.407(18)
